data_2019945
loop_
_publ_author_name
'Ghazaryan, Vahram V.'
'Zakharov, Boris A.'
'Petrosyan, Aram M.'
'Boldyreva, Elena V.'

_publ_section_title
;
 <small>L</small>-Argininium phosphite -- a new candidate for NLO
 materials
;
_journal_coeditor_code YF3083
_journal_issue 5
_journal_name_full 'Acta Crystallographica Section C'
_journal_page_first 415
_journal_page_last 421
_journal_paper_doi 10.1107/S2053229615006956
_journal_volume 71
_journal_year 2015
_chemical_formula_iupac 'C6 H15 N4 O2 +, H2 O3 P -'
_chemical_formula_moiety 'C6 H15 N4 O2 +, H2 O3 P -'
_chemical_formula_sum 'C6 H17 N4 O5 P'
_chemical_formula_weight 256.20
_chemical_name_common
;
<i>L</i>-Argininium phosphite
;
_chemical_name_systematic
;
<i>L</i>-Argininium phosphite
;
_space_group_crystal_system monoclinic
_space_group_IT_number 4
_space_group_name_Hall 'P 2yb'
_space_group_name_H-M_alt 'P 1 21 1'
_symmetry_space_group_name_Hall 'P 2yb'
_symmetry_space_group_name_H-M 'P 1 21 1'
_atom_sites_solution_hydrogens difmap
_atom_sites_solution_primary direct
_atom_sites_solution_secondary difmap
_audit_creation_method SHELXL-2014/7
_cell_angle_alpha 90
_cell_angle_beta 105.0767(12)
_cell_angle_gamma 90
_cell_formula_units_Z 2
_cell_length_a 9.33820(11)
_cell_length_b 4.84411(5)
_cell_length_c 13.16136(14)
_cell_measurement_reflns_used 18784
_cell_measurement_temperature 100(2)
_cell_measurement_theta_max 45.4490
_cell_measurement_theta_min 1.6010
_cell_volume 574.865(11)
_computing_cell_refinement
;
CrysAlis PRO (Agilent, 2012)
;
_computing_data_collection
;
CrysAlis PRO (Agilent, 2012)
;
_computing_data_reduction
;
CrysAlis PRO (Agilent, 2012)
;
_computing_molecular_graphics
;
Mercury (Macrae <i>et al.</i>,  2008) and <i>PLATON</i> (Spek,
2009)
;
_computing_publication_material
;
publCIF (Westrip, 2010)
;
_computing_structure_refinement
;
SHELXL2013 (Sheldrick, 2015) and <i>X-STEP32</i> (Stoe & Cie,
2000)
;
_computing_structure_solution
;
SHELXS97 (Sheldrick, 2008)
;
_diffrn_ambient_temperature 100(2)
_diffrn_detector_area_resol_mean 10.3457
_diffrn_measured_fraction_theta_full 1.000
_diffrn_measured_fraction_theta_max 1.000
_diffrn_measurement_device_type
;
Agilent Xcalibur Gemini Ultra diffractometer with a Ruby detector
;
_diffrn_measurement_method '\w scan'
_diffrn_radiation_monochromator graphite
_diffrn_radiation_source 'Enhance (Mo) X-ray Source'
_diffrn_radiation_type MoK\a
_diffrn_radiation_wavelength 0.71073
_diffrn_reflns_av_R_equivalents 0.0317
_diffrn_reflns_limit_h_max 18
_diffrn_reflns_limit_h_min -18
_diffrn_reflns_limit_k_max 9
_diffrn_reflns_limit_k_min -9
_diffrn_reflns_limit_l_max 26
_diffrn_reflns_limit_l_min -26
_diffrn_reflns_number 36155
_diffrn_reflns_theta_full 25.242
_diffrn_reflns_theta_max 45.293
_diffrn_reflns_theta_min 1.602
_exptl_absorpt_coefficient_mu 0.254
_exptl_absorpt_correction_T_max 1.00000
_exptl_absorpt_correction_T_min 0.94248
_exptl_absorpt_correction_type multi-scan
_exptl_absorpt_process_details
;
(CrysAlis PRO; Agilent, 2014)
;
_exptl_crystal_colour colourless
_exptl_crystal_density_diffrn 1.480
_exptl_crystal_description prism
_exptl_crystal_F_000 272
_exptl_crystal_size_max 0.350
_exptl_crystal_size_mid 0.300
_exptl_crystal_size_min 0.100
_refine_diff_density_max 0.350
_refine_diff_density_min -0.352
_refine_ls_abs_structure_details
;
Flack x determined using 3802 quotients [(I+)-(I-)]/[(I+)+(I-)]
(Parsons et al., 2013)
;
_refine_ls_abs_structure_Flack 0.001(18)
_refine_ls_extinction_method none
_refine_ls_goodness_of_fit_ref 1.068
_refine_ls_hydrogen_treatment refall
_refine_ls_matrix_type full
_refine_ls_number_parameters 213
_refine_ls_number_reflns 9611
_refine_ls_number_restraints 1
_refine_ls_restrained_S_all 1.068
_refine_ls_R_factor_all 0.0326
_refine_ls_R_factor_gt 0.0281
_refine_ls_shift/su_max 0.001
_refine_ls_shift/su_mean 0.000
_refine_ls_structure_factor_coef Fsqd
_refine_ls_weighting_details 'w=1/[\s^2^(Fo^2^)+(0.0365P)^2^+0.0027P] where P=(Fo^2^+2Fc^2^)/3'
_refine_ls_weighting_scheme calc
_refine_ls_wR_factor_gt 0.0675
_refine_ls_wR_factor_ref 0.0699
_reflns_number_gt 8864
_reflns_number_total 9611
_reflns_threshold_expression 'I > 2\s(I)'
_cod_data_source_file yf3083sup1.cif
_cod_data_source_block I_at_100K
_cod_database_code 2019945
_shelx_space_group_comment
;
The symmetry employed for this shelxl refinement is uniquely defined
by the following loop, which should always be used as a source of
symmetry information in preference to the above space-group names.
They are only intended as comments.
;
_shelx_estimated_absorpt_t_min 0.916
_shelx_estimated_absorpt_t_max 0.975

loop_
_space_group_symop_operation_xyz
'x, y, z'
'-x, y+1/2, -z'

loop_
_atom_site_type_symbol
_atom_site_label
_atom_site_fract_x
_atom_site_fract_y
_atom_site_fract_z
_atom_site_U_iso_or_equiv
_atom_site_adp_type
_atom_site_calc_flag
_atom_site_occupancy
C C1 0.70837(8) 1.19147(14) 0.52118(5) 0.01141(9) Uani d 1
C C2 0.77713(7) 1.05358(14) 0.62795(5) 0.01082(9) Uani d 1
H H2 0.7710(19) 1.170(4) 0.6851(14) 0.020(4) Uiso d 1
C C3 0.93898(7) 0.97521(18) 0.63677(5) 0.01278(9) Uani d 1
H H3B 0.944(2) 0.838(4) 0.5771(14) 0.025(4) Uiso d 1
H H3A 0.9921(19) 1.140(4) 0.6202(14) 0.026(4) Uiso d 1
C C4 1.02142(8) 0.85623(18) 0.74374(6) 0.01518(11) Uani d 1
H H4B 1.032(2) 0.983(5) 0.7968(14) 0.028(4) Uiso d 1
H H4A 0.964(2) 0.695(5) 0.7688(15) 0.033(5) Uiso d 1
C C5 1.17373(8) 0.74220(17) 0.74252(6) 0.01491(11) Uani d 1
H H5A 1.218(2) 0.677(5) 0.8081(15) 0.032(5) Uiso d 1
H H5B 1.1577(18) 0.584(4) 0.6903(13) 0.022(4) Uiso d 1
C C7 1.39070(7) 1.05696(15) 0.77005(5) 0.01209(9) Uani d 1
N N1 0.68903(7) 0.80427(13) 0.63757(5) 0.01181(8) Uani d 1
H H1A 0.7130(18) 0.675(4) 0.5971(13) 0.019(4) Uiso d 1
H H1B 0.5904(19) 0.831(4) 0.6090(13) 0.023(4) Uiso d 1
H H1C 0.7104(18) 0.748(4) 0.7044(13) 0.021(4) Uiso d 1
N N6 1.26643(7) 0.94815(15) 0.70970(5) 0.01408(10) Uani d 1
H H6 1.2550(19) 0.963(5) 0.6428(14) 0.027(4) Uiso d 1
N N8 1.47319(7) 1.21606(16) 0.72327(5) 0.01551(10) Uani d 1
H H8A 1.541(2) 1.314(4) 0.7632(14) 0.027(4) Uiso d 1
H H8B 1.431(2) 1.288(4) 0.6594(14) 0.025(4) Uiso d 1
N N9 1.43691(7) 1.01072(18) 0.87276(5) 0.01623(11) Uani d 1
H H9A 1.386(2) 0.941(4) 0.9079(14) 0.027(4) Uiso d 1
H H9B 1.5202(19) 1.101(4) 0.9057(13) 0.023(4) Uiso d 1
O O1 0.76640(7) 1.41960(12) 0.50692(4) 0.01508(9) Uani d 1
O O2 0.60350(7) 1.07295(13) 0.45793(5) 0.01543(9) Uani d 1
O O3 0.80137(8) 0.73601(14) 1.01865(5) 0.01838(10) Uani d 1
H H7 0.773(2) 0.878(4) 0.9962(14) 0.027(4) Uiso d 1
O O4 0.71928(7) 0.24901(12) 0.98178(5) 0.01444(9) Uani d 1
O O5 0.71371(8) 0.57172(15) 0.82777(5) 0.01825(10) Uani d 1
P P1 0.78862(2) 0.49014(4) 0.93880(2) 0.01190(3) Uani d 1
H H8 0.9241(19) 0.431(4) 0.9427(13) 0.025(4) Uiso d 1

loop_
_atom_site_aniso_label
_atom_site_aniso_U_11
_atom_site_aniso_U_22
_atom_site_aniso_U_33
_atom_site_aniso_U_12
_atom_site_aniso_U_13
_atom_site_aniso_U_23
C1 0.0125(2) 0.0110(2) 0.0107(2) 0.00142(18) 0.00285(18) -0.00041(17)
C2 0.0112(2) 0.0110(2) 0.01016(19) -0.00080(17) 0.00254(16) -0.00029(17)
C3 0.0101(2) 0.0165(2) 0.01141(19) -0.0008(2) 0.00224(16) 0.0013(2)
C4 0.0109(2) 0.0222(3) 0.0118(2) -0.0009(2) 0.00189(18) 0.0033(2)
C5 0.0112(2) 0.0164(3) 0.0159(3) -0.0009(2) 0.0014(2) 0.0021(2)
C7 0.0098(2) 0.0153(2) 0.0114(2) 0.00078(18) 0.00325(17) 0.00016(18)
N1 0.01081(19) 0.0124(2) 0.01208(19) -0.00101(16) 0.00273(16) 0.00078(16)
N6 0.0110(2) 0.0197(3) 0.01109(19) -0.00250(17) 0.00196(15) 0.00068(17)
N8 0.0124(2) 0.0202(3) 0.0139(2) -0.0023(2) 0.00338(18) 0.0030(2)
N9 0.0130(2) 0.0245(3) 0.01065(18) -0.0038(2) 0.00206(15) 0.0013(2)
O1 0.0211(2) 0.01150(18) 0.01279(18) -0.00181(17) 0.00463(17) 0.00054(15)
O2 0.0139(2) 0.0159(2) 0.01378(19) -0.00021(17) -0.00129(16) -0.00047(17)
O3 0.0257(3) 0.0118(2) 0.0149(2) -0.0011(2) 0.00033(19) -0.00063(17)
O4 0.0177(2) 0.01150(19) 0.01411(19) -0.00173(17) 0.00417(17) 0.00083(16)
O5 0.0221(3) 0.0204(2) 0.01188(19) -0.0047(2) 0.00376(18) 0.00272(18)
P1 0.01080(6) 0.01254(7) 0.01235(6) -0.00060(5) 0.00300(5) 0.00064(6)

loop_
_atom_type_symbol
_atom_type_description
_atom_type_scat_dispersion_real
_atom_type_scat_dispersion_imag
_atom_type_scat_source
C C 0.0033 0.0016 'International Tables Vol C Tables 4.2.6.8 and 6.1.1.4'
H H 0.0000 0.0000 'International Tables Vol C Tables 4.2.6.8 and 6.1.1.4'
N N 0.0061 0.0033 'International Tables Vol C Tables 4.2.6.8 and 6.1.1.4'
O O 0.0106 0.0060 'International Tables Vol C Tables 4.2.6.8 and 6.1.1.4'
P P 0.1023 0.0942 'International Tables Vol C Tables 4.2.6.8 and 6.1.1.4'

loop_
_geom_angle_atom_site_label_1
_geom_angle_atom_site_label_2
_geom_angle_atom_site_label_3
_geom_angle
O2 C1 O1 126.48(7)
O2 C1 C2 118.59(6)
O1 C1 C2 114.93(6)
N1 C2 C3 110.44(6)
N1 C2 C1 108.80(5)
C3 C2 C1 110.24(5)
N1 C2 H2 105.4(11)
C3 C2 H2 110.3(10)
C1 C2 H2 111.5(11)
C4 C3 C2 114.39(5)
C4 C3 H3B 110.1(10)
C2 C3 H3B 109.6(10)
C4 C3 H3A 110.1(11)
C2 C3 H3A 108.9(10)
H3B C3 H3A 103.1(14)
C5 C4 C3 111.89(6)
C5 C4 H4B 109.5(11)
C3 C4 H4B 112.1(13)
C5 C4 H4A 106.6(11)
C3 C4 H4A 113.3(11)
H4B C4 H4A 103.0(17)
N6 C5 C4 112.42(7)
N6 C5 H5A 111.0(13)
C4 C5 H5A 108.2(12)
N6 C5 H5B 108.1(9)
C4 C5 H5B 107.9(9)
H5A C5 H5B 109.1(17)
N9 C7 N6 122.86(7)
N9 C7 N8 119.30(7)
N6 C7 N8 117.83(6)
C2 N1 H1A 107.0(11)
C2 N1 H1B 111.8(12)
H1A N1 H1B 103.9(15)
C2 N1 H1C 110.2(13)
H1A N1 H1C 110.3(17)
H1B N1 H1C 113.3(14)
C7 N6 C5 125.88(6)
C7 N6 H6 115.7(13)
C5 N6 H6 115.7(14)
C7 N8 H8A 117.1(12)
C7 N8 H8B 119.1(12)
H8A N8 H8B 115.7(18)
C7 N9 H9A 124.4(13)
C7 N9 H9B 114.8(11)
H9A N9 H9B 118.9(16)
P1 O3 H7 117.5(14)
O5 P1 O4 115.52(4)
O5 P1 O3 112.75(4)
O4 P1 O3 107.45(3)
O5 P1 H8 107.6(8)
O4 P1 H8 108.9(9)
O3 P1 H8 103.9(9)

loop_
_geom_bond_atom_site_label_1
_geom_bond_atom_site_label_2
_geom_bond_distance
C1 O2 1.2480(9)
C1 O1 1.2661(9)
C1 C2 1.5375(9)
C2 N1 1.4852(9)
C2 C3 1.5331(9)
C2 H2 0.955(18)
C3 C4 1.5307(9)
C3 H3B 1.039(19)
C3 H3A 0.99(2)
C4 C5 1.5298(11)
C4 H4B 0.92(2)
C4 H4A 1.05(2)
C5 N6 1.4580(10)
C5 H5A 0.91(2)
C5 H5B 1.016(19)
C7 N9 1.3267(9)
C7 N6 1.3326(9)
C7 N8 1.3465(10)
N1 H1A 0.889(18)
N1 H1B 0.910(17)
N1 H1C 0.892(17)
N6 H6 0.861(17)
N8 H8A 0.852(19)
N8 H8B 0.899(18)
N9 H9A 0.814(18)
N9 H9B 0.899(18)
O3 P1 1.5723(7)
O3 H7 0.77(2)
O4 P1 1.5146(6)
O5 P1 1.4997(6)
P1 H8 1.285(18)

loop_
_geom_hbond_atom_site_label_D
_geom_hbond_atom_site_label_H
_geom_hbond_atom_site_label_A
_geom_hbond_site_symmetry_A
_geom_hbond_distance_DH
_geom_hbond_distance_HA
_geom_hbond_distance_DA
_geom_hbond_angle_DHA
N1 H1A O1 1_545 0.889(18) 1.868(18) 2.7563(9) 176.4(17)
N1 H1B O2 2_646 0.910(17) 2.189(18) 2.9174(9) 136.6(17)
N1 H1C O5 . 0.892(17) 1.828(18) 2.6997(8) 165.0(18)
N6 H6 O1 2_746 0.861(17) 1.940(17) 2.7904(8) 169(2)
N8 H8B O2 2_756 0.899(18) 2.035(19) 2.8811(9) 156.4(18)
N8 H8A O5 1_665 0.852(19) 2.043(19) 2.8805(10) 167.0(16)
N9 H9B O4 1_665 0.899(18) 2.001(18) 2.8941(9) 171.9(18)
N9 H9A O4 2_757 0.814(18) 2.167(18) 2.9753(9) 172.0(18)
O3 H7 O4 1_565 0.77(2) 1.87(2) 2.6086(9) 163.8(19)

loop_
_geom_torsion_atom_site_label_1
_geom_torsion_atom_site_label_2
_geom_torsion_atom_site_label_3
_geom_torsion_atom_site_label_4
_geom_torsion
O2 C1 C2 N1 -5.48(9)
O1 C1 C2 N1 174.53(6)
O2 C1 C2 C3 115.77(7)
O1 C1 C2 C3 -64.22(8)
N1 C2 C3 C4 -64.19(8)
C1 C2 C3 C4 175.55(6)
C2 C3 C4 C5 171.39(7)
C3 C4 C5 N6 56.21(9)
N9 C7 N6 C5 -7.64(12)
N8 C7 N6 C5 171.07(7)
C4 C5 N6 C7 113.22(8)
